data_1543812
loop_
_publ_author_name
'Chen, Xiaopei'
'Cui, Xiuling'
'Wu, Yangjie'

_publ_section_title
;
 &quot;One-Pot&quot; Approach to 8-Acylated 2-Quinolinones via
 Palladium-Catalyzed Regioselective Acylation of Quinoline N-Oxides.
;
_journal_issue 10
_journal_name_full 'Organic letters'
_journal_page_first 2411
_journal_page_last 2414
_journal_paper_doi 10.1021/acs.orglett.6b00923
_journal_volume 18
_journal_year 2016
_chemical_formula_moiety 'C27 H21 Cl N O P Pd, C H2 Cl2'
_chemical_formula_sum 'C28 H23 Cl3 N O P Pd'
_chemical_formula_weight 633.19
_chemical_name_systematic
;
 ? 
;
_space_group_crystal_system monoclinic
_space_group_IT_number 14
_space_group_name_Hall '-P 2yn'
_space_group_name_H-M_alt 'P 1 21/n 1'
_symmetry_space_group_name_Hall '-P 2yn'
_symmetry_space_group_name_H-M 'P 1 21/n 1'
_atom_sites_solution_hydrogens geom
_atom_sites_solution_primary direct
_atom_sites_solution_secondary difmap
_audit_creation_date 2015-10-21
_audit_creation_method
;
Olex2 1.2
(compiled 2015.01.26 svn.r3150 for OlexSys, GUI svn.r4998)
;
_cell_angle_alpha 90.00
_cell_angle_beta 92.089(4)
_cell_angle_gamma 90.00
_cell_formula_units_Z 4
_cell_length_a 10.2608(5)
_cell_length_b 16.6441(9)
_cell_length_c 15.6634(8)
_cell_measurement_reflns_used 5299
_cell_measurement_temperature 293(2)
_cell_measurement_theta_max 28.5380
_cell_measurement_theta_min 3.3670
_cell_volume 2673.2(2)
_computing_molecular_graphics 'Olex2 (Dolomanov et al., 2009)'
_computing_publication_material 'Olex2 (Dolomanov et al., 2009)'
_computing_structure_refinement 'XL (Sheldrick, 2008)'
_computing_structure_solution 'ShelXS-1997 (Sheldrick, 2008)'
_diffrn_ambient_temperature 293(2)
_diffrn_measured_fraction_theta_full 0.998
_diffrn_measured_fraction_theta_max 0.998
_diffrn_measurement_device_type 'multiwire proportional'
_diffrn_measurement_method 'phi and omega scans'
_diffrn_radiation_monochromator graphite
_diffrn_radiation_type MoK\a
_diffrn_radiation_wavelength 0.71073
_diffrn_reflns_av_R_equivalents 0.0334
_diffrn_reflns_av_unetI/netI 0.0335
_diffrn_reflns_limit_h_max 12
_diffrn_reflns_limit_h_min -12
_diffrn_reflns_limit_k_max 19
_diffrn_reflns_limit_k_min -17
_diffrn_reflns_limit_l_max 18
_diffrn_reflns_limit_l_min -18
_diffrn_reflns_number 15534
_diffrn_reflns_theta_full 25.00
_diffrn_reflns_theta_max 25.00
_diffrn_reflns_theta_min 2.88
_diffrn_source 'fine-focus sealed tube'
_exptl_absorpt_coefficient_mu 1.076
_exptl_absorpt_correction_T_max 0.8299
_exptl_absorpt_correction_T_min 0.8055
_exptl_absorpt_correction_type none
_exptl_crystal_colour yellow
_exptl_crystal_density_diffrn 1.573
_exptl_crystal_density_method 'not measured'
_exptl_crystal_description block
_exptl_crystal_F_000 1272
_exptl_crystal_size_max 0.21
_exptl_crystal_size_mid 0.2
_exptl_crystal_size_min 0.18
_refine_diff_density_max 0.368
_refine_diff_density_min -0.382
_refine_diff_density_rms 0.058
_refine_ls_extinction_method none
_refine_ls_goodness_of_fit_ref 1.029
_refine_ls_hydrogen_treatment constr
_refine_ls_matrix_type full
_refine_ls_number_parameters 316
_refine_ls_number_reflns 4708
_refine_ls_number_restraints 0
_refine_ls_restrained_S_all 1.029
_refine_ls_R_factor_all 0.0390
_refine_ls_R_factor_gt 0.0292
_refine_ls_shift/su_max 0.001
_refine_ls_shift/su_mean 0.000
_refine_ls_structure_factor_coef Fsqd
_refine_ls_weighting_details 'calc w=1/[\s^2^(Fo^2^)+(0.0275P)^2^+1.1655P] where P=(Fo^2^+2Fc^2^)/3'
_refine_ls_weighting_scheme calc
_refine_ls_wR_factor_gt 0.0636
_refine_ls_wR_factor_ref 0.0670
_reflns_number_gt 3942
_reflns_number_total 4708
_reflns_threshold_expression >2sigma(I)
_cod_data_source_file ol6b00923_si_004.cif
_cod_data_source_block 1
_cod_database_code 1543812
_olex2_refinement_description
;
1. Fixed Uiso
 At 1.2 times of:
  All C(H) groups, All C(H,H) groups
2.a Secondary CH2 refined with riding coordinates:
 C28(H28a,H28b)
2.b Aromatic/amide H refined with riding coordinates:
 C4(H4), C5(H5), C6(H6), C7(H7), C8(H8), C9(H9), C11(H11), C12(H12), C13(H13),
 C14(H14), C16(H16), C17(H17), C18(H18), C19(H19), C20(H20), C21(H21), C23(H23),
  C24(H24), C25(H25), C26(H26), C27(H27)
;
_olex2_submission_special_instructions 'No special instructions were received'

loop_
_space_group_symop_id
_space_group_symop_operation_xyz
1 'x, y, z'
2 '-x+1/2, y+1/2, -z+1/2'
3 '-x, -y, -z'
4 'x-1/2, -y-1/2, z-1/2'

loop_
_atom_site_label
_atom_site_type_symbol
_atom_site_fract_x
_atom_site_fract_y
_atom_site_fract_z
_atom_site_U_iso_or_equiv
_atom_site_adp_type
_atom_site_occupancy
_atom_site_calc_flag
_atom_site_refinement_flags_posn
Pd1 Pd 0.731776(18) 0.194858(12) 0.027710(12) 0.03007(8) Uani 1 d .
P1 P 0.85812(7) 0.30384(4) 0.02751(4) 0.03152(16) Uani 1 d .
Cl1 Cl 0.85540(6) 0.11905(4) -0.06877(4) 0.04046(18) Uani 1 d .
C1 C 0.4986(2) 0.18996(15) 0.11909(17) 0.0320(6) Uani 1 d .
C2 C 0.6078(2) 0.24160(16) 0.11022(16) 0.0322(6) Uani 1 d .
C3 C 0.3935(3) 0.20635(17) 0.17265(18) 0.0381(7) Uani 1 d .
C4 C 0.6068(3) 0.30896(16) 0.15986(17) 0.0362(6) Uani 1 d .
H4 H 0.6754 0.3452 0.1565 0.043 Uiso 1 calc R
C5 C 0.5063(3) 0.32588(17) 0.21590(19) 0.0424(7) Uani 1 d .
H5 H 0.5118 0.3719 0.2496 0.051 Uiso 1 calc R
C6 C 0.4015(3) 0.27657(18) 0.22196(19) 0.0429(7) Uani 1 d .
H6 H 0.3354 0.2894 0.2587 0.051 Uiso 1 calc R
C7 C 0.3988(3) 0.06635(18) 0.0776(2) 0.0458(8) Uani 1 d .
H7 H 0.4018 0.0187 0.0467 0.055 Uiso 1 calc R
C8 C 0.2901(3) 0.1508(2) 0.1748(2) 0.0511(8) Uani 1 d .
H8 H 0.2192 0.1613 0.2085 0.061 Uiso 1 calc R
C9 C 0.2930(3) 0.0822(2) 0.1280(2) 0.0540(9) Uani 1 d .
H9 H 0.2244 0.0458 0.1297 0.065 Uiso 1 calc R
N1 N 0.4954(2) 0.11911(13) 0.07366(14) 0.0358(5) Uani 1 d .
O1 O 0.59630(17) 0.10285(11) 0.02416(12) 0.0414(5) Uani 1 d .
C10 C 0.9929(3) 0.30605(18) -0.04553(19) 0.0424(7) Uani 1 d .
C11 C 0.9968(3) 0.3612(2) -0.11225(19) 0.0567(9) Uani 1 d .
H11 H 0.9274 0.3961 -0.1230 0.068 Uiso 1 calc R
C12 C 1.2032(4) 0.2575(3) -0.0824(3) 0.0839(13) Uani 1 d .
H12 H 1.2725 0.2222 -0.0726 0.101 Uiso 1 calc R
C13 C 1.2077(5) 0.3128(3) -0.1475(3) 0.0899(16) Uani 1 d .
H13 H 1.2805 0.3155 -0.1810 0.108 Uiso 1 calc R
C14 C 1.1062(4) 0.3632(3) -0.1628(2) 0.0779(13) Uani 1 d .
H14 H 1.1092 0.3998 -0.2076 0.093 Uiso 1 calc R
C15 C 0.9449(2) 0.32877(17) 0.12761(17) 0.0355(6) Uani 1 d .
C16 C 0.9981(3) 0.2998(2) 0.2744(2) 0.0592(10) Uani 1 d .
H16 H 0.9877 0.2679 0.3224 0.071 Uiso 1 calc R
C17 C 0.9294(3) 0.28173(19) 0.19927(18) 0.0439(7) Uani 1 d .
H17 H 0.8729 0.2380 0.1969 0.053 Uiso 1 calc R
C18 C 1.0811(3) 0.3641(3) 0.2791(2) 0.0655(11) Uani 1 d .
H18 H 1.1253 0.3766 0.3302 0.079 Uiso 1 calc R
C19 C 1.0326(3) 0.3924(2) 0.1325(2) 0.0512(8) Uani 1 d .
H19 H 1.0467 0.4233 0.0842 0.061 Uiso 1 calc R
C20 C 1.0985(3) 0.4098(2) 0.2078(2) 0.0641(10) Uani 1 d .
H20 H 1.1557 0.4532 0.2106 0.077 Uiso 1 calc R
C21 C 1.0965(3) 0.2542(2) -0.0316(2) 0.0602(9) Uani 1 d .
H21 H 1.0942 0.2168 0.0124 0.072 Uiso 1 calc R
C22 C 0.7598(3) 0.38982(18) -0.00621(18) 0.0394(7) Uani 1 d .
C23 C 0.6716(3) 0.3768(2) -0.0739(2) 0.0610(9) Uani 1 d .
H23 H 0.6608 0.3252 -0.0961 0.073 Uiso 1 calc R
C24 C 0.7714(3) 0.46593(19) 0.0272(2) 0.0530(8) Uani 1 d .
H24 H 0.8286 0.4756 0.0734 0.064 Uiso 1 calc R
C25 C 0.6002(4) 0.4390(3) -0.1085(3) 0.0881(14) Uani 1 d .
H25 H 0.5424 0.4300 -0.1546 0.106 Uiso 1 calc R
C26 C 0.6983(4) 0.5281(2) -0.0079(3) 0.0765(11) Uani 1 d .
H26 H 0.7069 0.5796 0.0147 0.092 Uiso 1 calc R
C27 C 0.6140(4) 0.5144(3) -0.0751(3) 0.0900(15) Uani 1 d .
H27 H 0.5653 0.5567 -0.0985 0.108 Uiso 1 calc R
Cl2 Cl 0.79062(11) 0.45149(8) 0.33599(8) 0.1009(4) Uani 1 d .
C28 C 0.6541(3) 0.4883(2) 0.3863(2) 0.0584(9) Uani 1 d .
H28A H 0.5978 0.4438 0.4002 0.070 Uiso 1 calc R
H28B H 0.6818 0.5143 0.4393 0.070 Uiso 1 calc R
Cl3 Cl 0.56642(12) 0.55645(8) 0.32315(8) 0.1021(4) Uani 1 d .

loop_
_atom_site_aniso_label
_atom_site_aniso_U_11
_atom_site_aniso_U_22
_atom_site_aniso_U_33
_atom_site_aniso_U_23
_atom_site_aniso_U_13
_atom_site_aniso_U_12
Pd1 0.03168(12) 0.02715(12) 0.03162(13) -0.00375(10) 0.00444(8) -0.00286(8)
P1 0.0340(4) 0.0301(4) 0.0306(4) -0.0010(3) 0.0026(3) -0.0040(3)
Cl1 0.0404(4) 0.0418(4) 0.0399(4) -0.0078(3) 0.0100(3) -0.0009(3)
C1 0.0341(14) 0.0283(14) 0.0335(15) -0.0017(13) 0.0008(11) 0.0028(11)
C2 0.0320(14) 0.0318(16) 0.0330(15) 0.0019(13) 0.0037(11) 0.0028(11)
C3 0.0361(15) 0.0398(17) 0.0388(16) -0.0030(14) 0.0058(12) 0.0041(12)
C4 0.0402(15) 0.0291(15) 0.0392(16) -0.0049(13) 0.0017(12) -0.0015(12)
C5 0.0534(18) 0.0302(16) 0.0438(17) -0.0098(14) 0.0048(14) 0.0069(13)
C6 0.0397(16) 0.0449(18) 0.0448(17) -0.0055(15) 0.0111(13) 0.0101(13)
C7 0.0416(16) 0.0381(18) 0.058(2) -0.0120(16) 0.0090(14) -0.0105(13)
C8 0.0343(16) 0.058(2) 0.062(2) -0.0084(18) 0.0174(14) -0.0048(14)
C9 0.0436(17) 0.053(2) 0.067(2) -0.0091(19) 0.0164(16) -0.0149(15)
N1 0.0327(12) 0.0333(13) 0.0416(13) -0.0058(11) 0.0055(10) -0.0022(10)
O1 0.0362(10) 0.0376(11) 0.0517(12) -0.0161(10) 0.0183(9) -0.0068(8)
C10 0.0447(17) 0.0409(18) 0.0421(17) -0.0109(15) 0.0089(13) -0.0151(14)
C11 0.066(2) 0.063(2) 0.0421(19) -0.0053(18) 0.0122(16) -0.0242(17)
C12 0.061(2) 0.074(3) 0.119(4) -0.033(3) 0.040(2) -0.008(2)
C13 0.081(3) 0.101(4) 0.091(3) -0.043(3) 0.050(3) -0.028(3)
C14 0.097(3) 0.090(3) 0.048(2) -0.013(2) 0.027(2) -0.045(3)
C15 0.0302(14) 0.0397(16) 0.0367(16) -0.0051(14) 0.0007(12) 0.0015(12)
C16 0.0497(19) 0.086(3) 0.0409(19) 0.0074(19) -0.0066(15) 0.0121(19)
C17 0.0404(16) 0.0512(19) 0.0398(17) 0.0037(16) -0.0017(13) 0.0014(13)
C18 0.0398(18) 0.102(3) 0.054(2) -0.023(2) -0.0164(16) 0.0120(19)
C19 0.0456(18) 0.054(2) 0.0531(19) -0.0021(17) -0.0038(15) -0.0130(15)
C20 0.0470(19) 0.074(3) 0.070(2) -0.018(2) -0.0118(17) -0.0116(18)
C21 0.055(2) 0.048(2) 0.079(2) -0.0116(19) 0.0185(18) -0.0035(16)
C22 0.0397(15) 0.0399(17) 0.0388(16) 0.0085(14) 0.0029(13) -0.0054(12)
C23 0.068(2) 0.061(2) 0.053(2) 0.0040(19) -0.0182(17) -0.0002(18)
C24 0.0512(18) 0.0385(19) 0.069(2) 0.0025(17) -0.0003(16) -0.0019(14)
C25 0.081(3) 0.109(4) 0.072(3) 0.024(3) -0.027(2) 0.012(3)
C26 0.080(3) 0.042(2) 0.108(3) 0.014(2) 0.003(2) 0.0070(19)
C27 0.080(3) 0.083(3) 0.108(4) 0.047(3) 0.007(3) 0.029(3)
Cl2 0.0829(7) 0.0949(9) 0.1271(10) -0.0329(8) 0.0348(7) 0.0008(6)
C28 0.056(2) 0.060(2) 0.059(2) -0.0075(19) 0.0031(16) -0.0064(16)
Cl3 0.0994(8) 0.1000(9) 0.1049(9) 0.0222(8) -0.0243(7) 0.0075(7)

loop_
_atom_type_symbol
_atom_type_description
_atom_type_scat_dispersion_real
_atom_type_scat_dispersion_imag
_atom_type_scat_source
C C 0.0033 0.0016 'International Tables Vol C Tables 4.2.6.8 and 6.1.1.4'
H H 0.0000 0.0000 'International Tables Vol C Tables 4.2.6.8 and 6.1.1.4'
Cl Cl 0.1484 0.1585 'International Tables Vol C Tables 4.2.6.8 and 6.1.1.4'
N N 0.0061 0.0033 'International Tables Vol C Tables 4.2.6.8 and 6.1.1.4'
O O 0.0106 0.0060 'International Tables Vol C Tables 4.2.6.8 and 6.1.1.4'
P P 0.1023 0.0942 'International Tables Vol C Tables 4.2.6.8 and 6.1.1.4'
Pd Pd -0.9988 1.0072 'International Tables Vol C Tables 4.2.6.8 and 6.1.1.4'

loop_
_geom_angle_atom_site_label_1
_geom_angle_atom_site_label_2
_geom_angle_atom_site_label_3
_geom_angle
P1 Pd1 Cl1 96.17(3)
C2 Pd1 P1 93.89(8)
C2 Pd1 Cl1 169.93(8)
C2 Pd1 O1 82.12(9)
O1 Pd1 P1 173.17(6)
O1 Pd1 Cl1 87.91(5)
C10 P1 Pd1 118.08(9)
C15 P1 Pd1 116.73(9)
C15 P1 C10 100.20(13)
C22 P1 Pd1 108.92(9)
C22 P1 C10 103.12(14)
C22 P1 C15 108.61(13)
C3 C1 C2 124.1(2)
N1 C1 C2 118.1(2)
N1 C1 C3 117.8(2)
C1 C2 Pd1 110.43(19)
C4 C2 Pd1 134.8(2)
C4 C2 C1 114.7(2)
C6 C3 C1 117.1(3)
C6 C3 C8 124.3(3)
C8 C3 C1 118.6(3)
C2 C4 C5 122.7(3)
C6 C5 C4 121.5(3)
C5 C6 C3 119.7(3)
N1 C7 C9 120.1(3)
C9 C8 C3 120.5(3)
C8 C9 C7 119.9(3)
C7 N1 C1 123.1(2)
C7 N1 O1 119.1(2)
O1 N1 C1 117.8(2)
N1 O1 Pd1 111.52(14)
C11 C10 P1 121.7(3)
C21 C10 P1 119.0(2)
C21 C10 C11 119.2(3)
C10 C11 C14 119.1(4)
C13 C12 C21 120.2(4)
C14 C13 C12 120.0(4)
C13 C14 C11 120.9(4)
C17 C15 P1 120.2(2)
C17 C15 C19 118.7(3)
C19 C15 P1 121.0(2)
C18 C16 C17 120.8(3)
C15 C17 C16 119.8(3)
C16 C18 C20 119.4(3)
C20 C19 C15 120.5(3)
C18 C20 C19 120.6(3)
C12 C21 C10 120.5(4)
C23 C22 P1 116.0(2)
C24 C22 P1 125.1(2)
C24 C22 C23 118.8(3)
C25 C23 C22 120.6(4)
C22 C24 C26 120.1(3)
C27 C25 C23 119.9(4)
C27 C26 C24 120.3(4)
C26 C27 C25 120.4(4)
Cl3 C28 Cl2 112.4(2)

loop_
_geom_bond_atom_site_label_1
_geom_bond_atom_site_label_2
_geom_bond_distance
Pd1 P1 2.2296(7)
Pd1 Cl1 2.3716(7)
Pd1 C2 2.003(3)
Pd1 O1 2.0676(17)
P1 C10 1.827(3)
P1 C15 1.822(3)
P1 C22 1.818(3)
C1 C2 1.423(4)
C1 C3 1.417(4)
C1 N1 1.377(3)
C2 C4 1.365(4)
C3 C6 1.402(4)
C3 C8 1.408(4)
C4 C5 1.407(4)
C5 C6 1.359(4)
C7 C9 1.389(4)
C7 N1 1.328(3)
C8 C9 1.359(4)
N1 O1 1.344(3)
C10 C11 1.392(4)
C10 C21 1.380(4)
C11 C14 1.398(5)
C12 C13 1.376(6)
C12 C21 1.378(5)
C13 C14 1.352(6)
C15 C17 1.382(4)
C15 C19 1.390(4)
C16 C17 1.383(4)
C16 C18 1.368(5)
C18 C20 1.368(5)
C19 C20 1.370(4)
C22 C23 1.386(4)
C22 C24 1.374(4)
C23 C25 1.369(5)
C24 C26 1.380(5)
C25 C27 1.365(6)
C26 C27 1.357(6)
Cl2 C28 1.743(3)
C28 Cl3 1.734(4)

loop_
_geom_torsion_atom_site_label_1
_geom_torsion_atom_site_label_2
_geom_torsion_atom_site_label_3
_geom_torsion_atom_site_label_4
_geom_torsion
Pd1 P1 C10 C11 115.4(2)
Pd1 P1 C10 C21 -67.7(3)
Pd1 P1 C15 C17 -0.9(3)
Pd1 P1 C15 C19 175.7(2)
Pd1 P1 C22 C23 -41.9(3)
Pd1 P1 C22 C24 141.5(2)
Pd1 C2 C4 C5 -177.5(2)
P1 Pd1 C2 C1 172.94(18)
P1 Pd1 C2 C4 -9.1(3)
P1 C10 C11 C14 176.1(2)
P1 C10 C21 C12 -176.1(3)
P1 C15 C17 C16 178.3(2)
P1 C15 C19 C20 -179.1(3)
P1 C22 C23 C25 -174.9(3)
P1 C22 C24 C26 175.0(3)
Cl1 Pd1 P1 C10 5.27(12)
Cl1 Pd1 P1 C15 -114.29(10)
Cl1 Pd1 P1 C22 122.32(10)
Cl1 Pd1 C2 C1 -9.3(6)
Cl1 Pd1 C2 C4 168.6(3)
Cl1 Pd1 O1 N1 -179.57(16)
C1 C2 C4 C5 0.4(4)
C1 C3 C6 C5 0.9(4)
C1 C3 C8 C9 1.6(5)
C1 N1 O1 Pd1 -1.8(3)
C2 Pd1 P1 C10 -175.13(14)
C2 Pd1 P1 C15 65.30(12)
C2 Pd1 P1 C22 -58.08(12)
C2 Pd1 O1 N1 1.80(17)
C2 C1 C3 C6 -2.5(4)
C2 C1 C3 C8 179.0(3)
C2 C1 N1 C7 179.5(3)
C2 C1 N1 O1 0.5(3)
C2 C4 C5 C6 -1.9(5)
C3 C1 C2 Pd1 -179.8(2)
C3 C1 C2 C4 1.8(4)
C3 C1 N1 C7 0.3(4)
C3 C1 N1 O1 -178.7(2)
C3 C8 C9 C7 0.1(5)
C4 C5 C6 C3 1.2(5)
C6 C3 C8 C9 -176.7(3)
C7 N1 O1 Pd1 179.2(2)
C8 C3 C6 C5 179.3(3)
C9 C7 N1 C1 1.4(5)
C9 C7 N1 O1 -179.6(3)
N1 C1 C2 Pd1 1.0(3)
N1 C1 C2 C4 -177.4(2)
N1 C1 C3 C6 176.7(2)
N1 C1 C3 C8 -1.7(4)
N1 C7 C9 C8 -1.6(5)
O1 Pd1 C2 C1 -1.49(18)
O1 Pd1 C2 C4 176.5(3)
C10 P1 C15 C17 -129.6(2)
C10 P1 C15 C19 46.9(3)
C10 P1 C22 C23 84.3(3)
C10 P1 C22 C24 -92.3(3)
C10 C11 C14 C13 -0.2(5)
C11 C10 C21 C12 0.8(5)
C12 C13 C14 C11 1.2(6)
C13 C12 C21 C10 0.1(6)
C15 P1 C10 C11 -116.7(2)
C15 P1 C10 C21 60.1(3)
C15 P1 C22 C23 -170.1(2)
C15 P1 C22 C24 13.4(3)
C15 C19 C20 C18 1.3(5)
C16 C18 C20 C19 0.7(5)
C17 C15 C19 C20 -2.5(5)
C17 C16 C18 C20 -1.6(5)
C18 C16 C17 C15 0.3(5)
C19 C15 C17 C16 1.7(4)
C21 C10 C11 C14 -0.8(5)
C21 C12 C13 C14 -1.1(7)
C22 P1 C10 C11 -4.7(3)
C22 P1 C10 C21 172.2(2)
C22 P1 C15 C17 122.7(2)
C22 P1 C15 C19 -60.8(3)
C22 C23 C25 C27 -1.2(6)
C22 C24 C26 C27 0.4(6)
C23 C22 C24 C26 -1.5(5)
C23 C25 C27 C26 0.1(7)
C24 C22 C23 C25 1.9(5)
C24 C26 C27 C25 0.3(7)
